data_4082664
loop_
_publ_author_name
'Fischer, Paul J.'
'Avena, Laura'
'Bohrmann, Trent D.'
'Neary, Michelle C.'
'Putka, Grace K.'
'Sullivan, Kevin P.'

_publ_section_title
;
 Group VI Metal Carbonyl Complexes of
 Bis((diphenylphosphino)methyl)diphenylborate and an Assessment of Their
 Utility for Template Ligand Syntheses
;
_journal_issue 5
_journal_name_full Organometallics
_journal_page_first 1300
_journal_paper_doi 10.1021/om5001056
_journal_volume 33
_journal_year 2014
_chemical_absolute_configuration ad
_chemical_formula_moiety 'C41 H34 B Mo O5 P2 S, C8 H16 N'
_chemical_formula_sum 'C49 H50 B Mo N O5 P2 S'
_chemical_formula_weight 933.65
_chemical_name_common 13145a
_chemical_name_systematic
; 
 ? 
;
_space_group_IT_number 4
_symmetry_cell_setting monoclinic
_symmetry_space_group_name_Hall 'P 2yb'
_symmetry_space_group_name_H-M 'P 1 21 1'
_atom_sites_solution_hydrogens geom
_atom_sites_solution_primary direct
_atom_sites_solution_secondary difmap
_audit_creation_method SHELXL-97
_cell_angle_alpha 90.00
_cell_angle_beta 107.951(3)
_cell_angle_gamma 90.00
_cell_formula_units_Z 2
_cell_length_a 10.9079(5)
_cell_length_b 13.0592(5)
_cell_length_c 16.4818(7)
_cell_measurement_reflns_used 2939
_cell_measurement_temperature 148(2)
_cell_measurement_theta_max 67.85
_cell_measurement_theta_min 2.82
_cell_volume 2233.52(17)
_computing_cell_refinement 'Bruker SAINT'
_computing_data_collection 'Bruker APEX2'
_computing_data_reduction 'Bruker SAINT'
_computing_molecular_graphics 'Bruker SHELXTL'
_computing_publication_material 'Bruker SHELXTL'
_computing_structure_refinement 'SHELXL-97 (Sheldrick, 2008)'
_computing_structure_solution 'SHELXT (Sheldrick, 2013)'
_diffrn_ambient_temperature 148(2)
_diffrn_measured_fraction_theta_full 0.985
_diffrn_measured_fraction_theta_max 0.986
_diffrn_measurement_device_type 'Bruker APEX-II CCD'
_diffrn_measurement_method '\f and \w scans'
_diffrn_radiation_monochromator graphite
_diffrn_radiation_source 'sealed tube'
_diffrn_radiation_type CuK\a
_diffrn_radiation_wavelength 1.54178
_diffrn_reflns_av_R_equivalents 0.0506
_diffrn_reflns_av_sigmaI/netI 0.0462
_diffrn_reflns_limit_h_max 12
_diffrn_reflns_limit_h_min -13
_diffrn_reflns_limit_k_max 14
_diffrn_reflns_limit_k_min -15
_diffrn_reflns_limit_l_max 19
_diffrn_reflns_limit_l_min 0
_diffrn_reflns_number 34085
_diffrn_reflns_theta_full 68.26
_diffrn_reflns_theta_max 68.26
_diffrn_reflns_theta_min 2.82
_exptl_absorpt_coefficient_mu 3.895
_exptl_absorpt_correction_T_max 0.8231
_exptl_absorpt_correction_T_min 0.4499
_exptl_absorpt_correction_type multi-scan
_exptl_absorpt_process_details 'SADABS (Sheldrick, 2008)'
_exptl_crystal_colour Orange
_exptl_crystal_density_diffrn 1.388
_exptl_crystal_density_method 'not measured'
_exptl_crystal_description Plate
_exptl_crystal_F_000 968
_exptl_crystal_size_max 0.24
_exptl_crystal_size_mid 0.14
_exptl_crystal_size_min 0.05
_refine_diff_density_max 1.911
_refine_diff_density_min -1.081
_refine_diff_density_rms 0.093
_refine_ls_abs_structure_details 'Flack H D (1983), Acta Cryst. A39, 876-881'
_refine_ls_abs_structure_Flack 0.033(13)
_refine_ls_extinction_method none
_refine_ls_goodness_of_fit_ref 1.043
_refine_ls_hydrogen_treatment constr
_refine_ls_matrix_type full
_refine_ls_number_parameters 541
_refine_ls_number_reflns 7904
_refine_ls_number_restraints 1
_refine_ls_restrained_S_all 1.043
_refine_ls_R_factor_all 0.0663
_refine_ls_R_factor_gt 0.0560
_refine_ls_shift/su_max 0.000
_refine_ls_shift/su_mean 0.000
_refine_ls_structure_factor_coef Fsqd
_refine_ls_weighting_details 'calc w=1/[\s^2^(Fo^2^)+(0.0629P)^2^+6.3511P] where P=(Fo^2^+2Fc^2^)/3'
_refine_ls_weighting_scheme calc
_refine_ls_wR_factor_gt 0.1300
_refine_ls_wR_factor_ref 0.1365
_reflns_number_gt 7053
_reflns_number_total 7904
_reflns_threshold_expression >2sigma(I)
_cod_data_source_file om5001056_si_003.cif
_cod_data_source_block 13145a
_cod_depositor_comments
;
The following automatic conversions were performed:

'_symmetry_cell_setting' value 'Monoclinic' changed to 'monoclinic'
according to
/usr/data/users/saulius/crontab/automatic-downloads/current/ACS/lib/dictionaries/cif_core.dic
dictionary named 'cif_core.dic' version 2.4.2 from
2011-04-26.

'_exptl_absorpt_correction_type' value 'Multi-scan'
changed to 'multi-scan' according to
/usr/data/users/saulius/crontab/automatic-downloads/current/ACS/lib/dictionaries/cif_core.dic
dictionary named 'cif_core.dic' version 2.4.2 from 2011-04-26.

Automatic conversion script
Id: cif_fix_values 2281 2013-09-26 08:29:07Z andrius 
;
_cod_original_cell_volume 2233.52(16)
_cod_original_sg_symbol_H-M 'P 21'
_cod_database_code 4082664

loop_
_symmetry_equiv_pos_as_xyz
'x, y, z'
'-x, y+1/2, -z'

loop_
_atom_site_label
_atom_site_type_symbol
_atom_site_fract_x
_atom_site_fract_y
_atom_site_fract_z
_atom_site_U_iso_or_equiv
_atom_site_adp_type
_atom_site_occupancy
_atom_site_symmetry_multiplicity
_atom_site_calc_flag
_atom_site_refinement_flags
Mo1 Mo 0.73819(5) 0.51181(4) 0.14643(3) 0.03015(13) Uani 1 1 d .
S1 S 0.7957(2) 0.5180(3) 0.02230(19) 0.0989(10) Uani 1 1 d .
P1 P 0.81596(14) 0.67442(11) 0.23144(9) 0.0247(3) Uani 1 1 d .
P2 P 0.62111(14) 0.47163(12) 0.25322(10) 0.0263(3) Uani 1 1 d .
O1 O 0.4669(5) 0.6020(4) 0.0356(4) 0.0580(15) Uani 1 1 d .
O2 O 0.6881(5) 0.2791(4) 0.0979(4) 0.0542(14) Uani 1 1 d .
O3 O 1.0175(5) 0.4333(4) 0.2487(3) 0.0447(12) Uani 1 1 d .
O4 O 0.7274(10) 0.5680(16) -0.0461(8) 0.267(12) Uani 1 1 d .
O5 O 0.8923(9) 0.4605(9) 0.0157(5) 0.130(4) Uani 1 1 d .
C1 C 0.5624(7) 0.5698(5) 0.0761(4) 0.0405(17) Uani 1 1 d .
C2 C 0.6993(7) 0.3646(6) 0.1125(5) 0.0384(15) Uani 1 1 d .
C3 C 0.9137(6) 0.4621(5) 0.2126(4) 0.0306(14) Uani 1 1 d .
C4 C 0.7180(6) 0.7904(4) 0.2051(4) 0.0261(13) Uani 1 1 d .
C5 C 0.7123(6) 0.8600(5) 0.2670(4) 0.0294(13) Uani 1 1 d .
H5A H 0.7609 0.8482 0.3249 0.035 Uiso 1 1 calc R
C6 C 0.6360(7) 0.9472(5) 0.2453(5) 0.0404(16) Uani 1 1 d .
H6A H 0.6322 0.9944 0.2883 0.049 Uiso 1 1 calc R
C7 C 0.5664(7) 0.9651(6) 0.1620(5) 0.0479(18) Uani 1 1 d .
H7A H 0.5152 1.0251 0.1469 0.057 Uiso 1 1 calc R
C8 C 0.5710(7) 0.8959(6) 0.1004(5) 0.0487(19) Uani 1 1 d .
H8A H 0.5214 0.9080 0.0428 0.058 Uiso 1 1 calc R
C9 C 0.6459(7) 0.8096(5) 0.1207(4) 0.0388(16) Uani 1 1 d .
H9A H 0.6487 0.7629 0.0771 0.047 Uiso 1 1 calc R
C10 C 0.9700(6) 0.7148(5) 0.2167(4) 0.0286(13) Uani 1 1 d .
C11 C 1.0873(6) 0.6891(5) 0.2745(4) 0.0355(15) Uani 1 1 d .
H11A H 1.0892 0.6509 0.3239 0.043 Uiso 1 1 calc R
C12 C 1.2020(7) 0.7179(6) 0.2619(5) 0.051(2) Uani 1 1 d .
H12A H 1.2819 0.7010 0.3028 0.061 Uiso 1 1 calc R
C13 C 1.1993(8) 0.7721(6) 0.1883(6) 0.054(2) Uani 1 1 d .
H13A H 1.2775 0.7927 0.1792 0.065 Uiso 1 1 calc R
C14 C 1.0830(9) 0.7955(6) 0.1291(6) 0.051(2) Uani 1 1 d .
H14A H 1.0810 0.8310 0.0784 0.061 Uiso 1 1 calc R
C15 C 0.9697(7) 0.7677(5) 0.1430(5) 0.0417(17) Uani 1 1 d .
H15A H 0.8899 0.7846 0.1018 0.050 Uiso 1 1 calc R
C16 C 0.8560(5) 0.6517(4) 0.3451(3) 0.0230(12) Uani 1 1 d .
H16A H 0.9201 0.5956 0.3589 0.028 Uiso 1 1 calc R
H16B H 0.9010 0.7138 0.3738 0.028 Uiso 1 1 calc R
C17 C 0.7111(6) 0.7267(5) 0.4383(4) 0.0259(13) Uani 1 1 d .
C18 C 0.5877(7) 0.7628(6) 0.4269(6) 0.047(2) Uani 1 1 d .
H18A H 0.5162 0.7276 0.3895 0.057 Uiso 1 1 calc R
C19 C 0.5668(8) 0.8503(7) 0.4696(7) 0.068(3) Uani 1 1 d .
H19A H 0.4808 0.8729 0.4606 0.082 Uiso 1 1 calc R
C20 C 0.6640(8) 0.9038(6) 0.5230(6) 0.054(2) Uani 1 1 d .
H20A H 0.6476 0.9637 0.5507 0.065 Uiso 1 1 calc R
C21 C 0.7872(7) 0.8693(5) 0.5363(4) 0.0398(16) Uani 1 1 d .
H21A H 0.8576 0.9050 0.5743 0.048 Uiso 1 1 calc R
C22 C 0.8096(6) 0.7827(5) 0.4947(4) 0.0329(15) Uani 1 1 d .
H22A H 0.8960 0.7605 0.5051 0.040 Uiso 1 1 calc R
C23 C 0.8115(6) 0.5442(4) 0.4699(4) 0.0271(13) Uani 1 1 d .
C24 C 0.9457(5) 0.5313(4) 0.5043(4) 0.0274(14) Uani 1 1 d .
H24A H 1.0006 0.5682 0.4798 0.033 Uiso 1 1 calc R
C25 C 1.0012(6) 0.4662(5) 0.5733(4) 0.0343(14) Uani 1 1 d .
H25A H 1.0923 0.4600 0.5949 0.041 Uiso 1 1 calc R
C26 C 0.9259(7) 0.4121(6) 0.6093(4) 0.0411(17) Uani 1 1 d .
H26A H 0.9636 0.3666 0.6552 0.049 Uiso 1 1 calc R
C27 C 0.7947(8) 0.4235(7) 0.5792(4) 0.053(2) Uani 1 1 d .
H27A H 0.7418 0.3867 0.6054 0.064 Uiso 1 1 calc R
C28 C 0.7378(6) 0.4879(5) 0.5109(4) 0.0377(18) Uani 1 1 d .
H28A H 0.6466 0.4940 0.4914 0.045 Uiso 1 1 calc R
C29 C 0.6131(5) 0.5766(5) 0.3239(4) 0.0260(13) Uani 1 1 d .
H29A H 0.5681 0.6340 0.2877 0.031 Uiso 1 1 calc R
H29B H 0.5574 0.5540 0.3579 0.031 Uiso 1 1 calc R
C30 C 0.4511(6) 0.4416(5) 0.1932(4) 0.0309(14) Uani 1 1 d .
C31 C 0.3538(5) 0.5116(7) 0.1864(4) 0.0389(13) Uani 1 1 d .
H31A H 0.3726 0.5743 0.2169 0.047 Uiso 1 1 calc R
C32 C 0.2287(6) 0.4916(6) 0.1355(4) 0.041(2) Uani 1 1 d .
H32A H 0.1625 0.5404 0.1315 0.049 Uiso 1 1 calc R
C33 C 0.2011(6) 0.4013(6) 0.0911(4) 0.0407(17) Uani 1 1 d .
H33A H 0.1157 0.3878 0.0558 0.049 Uiso 1 1 calc R
C34 C 0.2970(7) 0.3303(6) 0.0976(4) 0.0408(17) Uani 1 1 d .
H34A H 0.2781 0.2677 0.0670 0.049 Uiso 1 1 calc R
C35 C 0.4220(6) 0.3509(5) 0.1494(4) 0.0352(15) Uani 1 1 d .
H35A H 0.4879 0.3015 0.1545 0.042 Uiso 1 1 calc R
C36 C 0.6639(5) 0.3572(5) 0.3203(4) 0.0261(13) Uani 1 1 d .
C37 C 0.7840(6) 0.3135(5) 0.3392(5) 0.0381(16) Uani 1 1 d .
H37A H 0.8470 0.3439 0.3178 0.046 Uiso 1 1 calc R
C38 C 0.8152(7) 0.2257(6) 0.3890(5) 0.0422(17) Uani 1 1 d .
H38A H 0.8983 0.1959 0.4005 0.051 Uiso 1 1 calc R
C39 C 0.7265(7) 0.1825(5) 0.4213(4) 0.0398(16) Uani 1 1 d .
H39A H 0.7477 0.1226 0.4555 0.048 Uiso 1 1 calc R
C40 C 0.6063(7) 0.2256(6) 0.4044(5) 0.0424(18) Uani 1 1 d .
H40A H 0.5447 0.1957 0.4272 0.051 Uiso 1 1 calc R
C41 C 0.5746(6) 0.3127(5) 0.3541(4) 0.0366(15) Uani 1 1 d .
H41A H 0.4913 0.3421 0.3428 0.044 Uiso 1 1 calc R
B1 B 0.7465(6) 0.6232(5) 0.3912(4) 0.0215(13) Uani 1 1 d .
N1 N 1.0452(5) 0.1235(4) 0.2121(3) 0.0337(12) Uani 1 1 d .
C42 C 0.9141(6) 0.0743(5) 0.1992(4) 0.0372(15) Uani 1 1 d .
H42A H 0.9228 0.0085 0.2303 0.045 Uiso 1 1 calc R
H42B H 0.8572 0.1203 0.2193 0.045 Uiso 1 1 calc R
C43 C 0.8611(7) 0.0576(6) 0.1034(4) 0.0453(17) Uani 1 1 d .
H43A H 0.8846 -0.0113 0.0880 0.054 Uiso 1 1 calc R
H43B H 0.7660 0.0639 0.0838 0.054 Uiso 1 1 calc R
C44 C 0.9210(7) 0.1395(6) 0.0634(4) 0.0449(18) Uani 1 1 d .
H44A H 0.8542 0.1869 0.0291 0.054 Uiso 1 1 calc R
H44B H 0.9665 0.1085 0.0259 0.054 Uiso 1 1 calc R
C45 C 1.0157(8) 0.1962(6) 0.1373(5) 0.0427(17) Uani 1 1 d .
H45A H 1.0952 0.2136 0.1234 0.051 Uiso 1 1 calc R
H45B H 0.9767 0.2601 0.1503 0.051 Uiso 1 1 calc R
C46 C 1.1477(6) 0.0479(6) 0.2101(4) 0.0435(18) Uani 1 1 d .
H46A H 1.1412 0.0293 0.1507 0.052 Uiso 1 1 calc R
H46B H 1.1406 -0.0151 0.2417 0.052 Uiso 1 1 calc R
C47 C 1.2738(7) 0.1033(7) 0.2531(5) 0.055(2) Uani 1 1 d .
H47A H 1.3123 0.1291 0.2100 0.066 Uiso 1 1 calc R
H47B H 1.3360 0.0564 0.2922 0.066 Uiso 1 1 calc R
C48 C 1.2402(7) 0.1925(6) 0.3030(5) 0.0473(18) Uani 1 1 d .
H48A H 1.2956 0.1915 0.3632 0.057 Uiso 1 1 calc R
H48B H 1.2513 0.2589 0.2772 0.057 Uiso 1 1 calc R
C49 C 1.1006(6) 0.1754(5) 0.2969(4) 0.0360(15) Uani 1 1 d .
H49A H 1.0932 0.1312 0.3440 0.043 Uiso 1 1 calc R
H49B H 1.0565 0.2412 0.2987 0.043 Uiso 1 1 calc R

loop_
_atom_site_aniso_label
_atom_site_aniso_U_11
_atom_site_aniso_U_22
_atom_site_aniso_U_33
_atom_site_aniso_U_23
_atom_site_aniso_U_13
_atom_site_aniso_U_12
Mo1 0.0448(3) 0.0247(2) 0.0215(2) -0.0052(2) 0.01104(18) 0.0002(3)
S1 0.0773(15) 0.132(2) 0.1025(19) 0.077(2) 0.0495(15) 0.022(2)
P1 0.0308(8) 0.0237(8) 0.0210(7) 0.0007(6) 0.0100(6) 0.0028(6)
P2 0.0258(7) 0.0237(7) 0.0255(8) -0.0023(6) 0.0024(6) 0.0032(6)
O1 0.060(3) 0.052(3) 0.044(3) 0.012(3) -0.010(3) -0.001(3)
O2 0.063(3) 0.030(3) 0.077(4) -0.012(3) 0.032(3) -0.002(2)
O3 0.042(3) 0.042(3) 0.056(3) 0.003(2) 0.024(3) 0.004(2)
O4 0.113(7) 0.54(3) 0.175(10) 0.252(16) 0.077(7) 0.101(12)
O5 0.117(7) 0.207(12) 0.078(5) 0.019(6) 0.045(5) 0.037(7)
C1 0.055(5) 0.031(4) 0.026(3) 0.002(3) -0.001(3) -0.005(3)
C2 0.042(4) 0.033(4) 0.040(4) -0.003(3) 0.014(3) 0.001(3)
C3 0.038(4) 0.024(3) 0.035(3) 0.000(3) 0.019(3) 0.006(3)
C4 0.028(3) 0.024(3) 0.027(3) 0.005(2) 0.009(3) 0.004(2)
C5 0.032(3) 0.031(3) 0.026(3) -0.001(3) 0.009(3) -0.001(3)
C6 0.052(4) 0.028(4) 0.047(4) -0.002(3) 0.022(3) 0.011(3)
C7 0.045(4) 0.035(4) 0.055(5) 0.008(4) 0.003(3) 0.015(3)
C8 0.056(5) 0.036(4) 0.040(4) 0.002(3) -0.005(3) -0.002(3)
C9 0.056(4) 0.024(3) 0.029(3) 0.005(3) 0.003(3) 0.005(3)
C10 0.041(4) 0.021(3) 0.029(3) -0.008(2) 0.017(3) 0.002(3)
C11 0.037(3) 0.034(4) 0.041(4) -0.009(3) 0.021(3) -0.001(3)
C12 0.041(4) 0.051(5) 0.066(5) -0.021(4) 0.027(4) -0.001(4)
C13 0.056(5) 0.041(4) 0.086(6) -0.015(4) 0.051(5) -0.011(4)
C14 0.079(6) 0.028(4) 0.069(5) 0.002(4) 0.056(5) -0.003(4)
C15 0.054(4) 0.028(4) 0.055(5) 0.001(3) 0.034(4) 0.001(3)
C16 0.029(3) 0.021(3) 0.017(3) -0.002(2) 0.004(2) 0.001(2)
C17 0.030(3) 0.033(3) 0.020(3) -0.004(2) 0.016(2) -0.006(3)
C18 0.034(4) 0.041(4) 0.070(6) -0.026(4) 0.021(4) -0.010(3)
C19 0.042(4) 0.062(6) 0.111(8) -0.036(6) 0.039(5) 0.008(4)
C20 0.065(5) 0.041(4) 0.072(6) -0.036(4) 0.044(5) -0.017(4)
C21 0.057(4) 0.036(4) 0.029(3) -0.004(3) 0.016(3) -0.008(3)
C22 0.039(4) 0.036(4) 0.024(3) 0.002(3) 0.009(3) 0.000(3)
C23 0.039(3) 0.021(3) 0.021(3) -0.006(2) 0.010(2) -0.008(2)
C24 0.035(3) 0.019(4) 0.032(3) -0.001(2) 0.014(2) 0.004(2)
C25 0.040(4) 0.034(3) 0.025(3) 0.002(3) 0.004(3) 0.010(3)
C26 0.047(4) 0.039(4) 0.028(3) 0.003(3) -0.002(3) -0.007(3)
C27 0.066(5) 0.063(5) 0.029(4) 0.017(4) 0.014(4) -0.029(4)
C28 0.035(3) 0.043(5) 0.028(3) 0.004(3) 0.000(3) -0.015(3)
C29 0.025(3) 0.024(3) 0.029(3) -0.005(2) 0.009(2) 0.004(2)
C30 0.034(3) 0.028(3) 0.027(3) 0.001(3) 0.004(3) -0.001(3)
C31 0.032(3) 0.041(3) 0.037(3) 0.001(4) 0.000(2) 0.011(4)
C32 0.032(3) 0.049(6) 0.036(3) 0.012(3) 0.001(3) -0.001(3)
C33 0.026(3) 0.064(5) 0.027(3) 0.005(3) 0.000(3) -0.010(3)
C34 0.042(4) 0.053(5) 0.026(3) -0.007(3) 0.009(3) -0.022(3)
C35 0.033(3) 0.038(4) 0.032(3) -0.001(3) 0.007(3) -0.008(3)
C36 0.021(3) 0.022(3) 0.032(3) -0.006(3) 0.004(2) -0.006(2)
C37 0.029(3) 0.037(4) 0.046(4) 0.011(3) 0.008(3) 0.002(3)
C38 0.036(4) 0.042(4) 0.049(4) 0.014(3) 0.014(3) 0.012(3)
C39 0.051(4) 0.033(4) 0.034(4) 0.005(3) 0.010(3) 0.002(3)
C40 0.037(4) 0.041(4) 0.051(5) 0.008(4) 0.015(3) -0.004(3)
C41 0.027(3) 0.042(4) 0.040(4) 0.003(3) 0.008(3) 0.004(3)
B1 0.023(3) 0.025(4) 0.016(3) -0.006(3) 0.005(3) 0.001(3)
N1 0.037(3) 0.035(3) 0.033(3) -0.001(2) 0.016(2) -0.003(2)
C42 0.034(3) 0.035(4) 0.043(4) 0.002(3) 0.014(3) -0.007(3)
C43 0.051(4) 0.040(4) 0.039(4) 0.005(3) 0.005(3) 0.005(3)
C44 0.046(4) 0.061(5) 0.028(4) -0.005(3) 0.012(3) 0.004(4)
C45 0.058(5) 0.033(4) 0.041(4) 0.007(3) 0.020(3) -0.007(3)
C46 0.044(4) 0.053(5) 0.038(4) -0.009(3) 0.019(3) 0.011(3)
C47 0.040(4) 0.074(6) 0.055(5) -0.005(4) 0.023(4) 0.000(4)
C48 0.040(4) 0.055(5) 0.050(4) -0.011(4) 0.018(3) -0.009(3)
C49 0.038(3) 0.035(4) 0.037(4) -0.011(3) 0.015(3) -0.007(3)

loop_
_atom_type_symbol
_atom_type_description
_atom_type_scat_dispersion_real
_atom_type_scat_dispersion_imag
_atom_type_scat_source
C C 0.0181 0.0091 'International Tables Vol C Tables 4.2.6.8 and 6.1.1.4'
H H 0.0000 0.0000 'International Tables Vol C Tables 4.2.6.8 and 6.1.1.4'
B B 0.0090 0.0039 'International Tables Vol C Tables 4.2.6.8 and 6.1.1.4'
N N 0.0311 0.0180 'International Tables Vol C Tables 4.2.6.8 and 6.1.1.4'
O O 0.0492 0.0322 'International Tables Vol C Tables 4.2.6.8 and 6.1.1.4'
P P 0.2955 0.4335 'International Tables Vol C Tables 4.2.6.8 and 6.1.1.4'
S S 0.3331 0.5567 'International Tables Vol C Tables 4.2.6.8 and 6.1.1.4'
Mo Mo -0.0483 2.7339 'International Tables Vol C Tables 4.2.6.8 and 6.1.1.4'

loop_
_geom_angle_atom_site_label_1
_geom_angle_atom_site_label_2
_geom_angle_atom_site_label_3
_geom_angle
C3 Mo1 C2 85.7(3)
C3 Mo1 C1 176.7(3)
C2 Mo1 C1 96.6(3)
C3 Mo1 S1 91.06(18)
C2 Mo1 S1 83.0(2)
C1 Mo1 S1 87.0(2)
C3 Mo1 P2 99.06(18)
C2 Mo1 P2 83.5(2)
C1 Mo1 P2 83.4(2)
S1 Mo1 P2 162.50(10)
C3 Mo1 P1 82.50(19)
C2 Mo1 P1 163.4(2)
C1 Mo1 P1 95.6(2)
S1 Mo1 P1 108.79(11)
P2 Mo1 P1 86.79(5)
O4 S1 O5 117.7(8)
O4 S1 Mo1 122.5(6)
O5 S1 Mo1 119.4(4)
C16 P1 C4 108.6(3)
C16 P1 C10 104.1(3)
C4 P1 C10 102.7(3)
C16 P1 Mo1 111.5(2)
C4 P1 Mo1 119.4(2)
C10 P1 Mo1 109.22(18)
C29 P2 C36 106.4(3)
C29 P2 C30 105.3(3)
C36 P2 C30 100.2(3)
C29 P2 Mo1 115.1(2)
C36 P2 Mo1 120.0(2)
C30 P2 Mo1 108.0(2)
O1 C1 Mo1 178.2(7)
O2 C2 Mo1 173.9(7)
O3 C3 Mo1 177.7(5)
C5 C4 C9 118.6(6)
C5 C4 P1 121.7(5)
C9 C4 P1 119.6(5)
C4 C5 C6 120.6(6)
C4 C5 H5A 119.7
C6 C5 H5A 119.7
C7 C6 C5 120.0(6)
C7 C6 H6A 120.0
C5 C6 H6A 120.0
C6 C7 C8 119.7(7)
C6 C7 H7A 120.2
C8 C7 H7A 120.2
C7 C8 C9 121.1(7)
C7 C8 H8A 119.5
C9 C8 H8A 119.5
C8 C9 C4 120.0(7)
C8 C9 H9A 120.0
C4 C9 H9A 120.0
C11 C10 C15 118.2(6)
C11 C10 P1 121.8(5)
C15 C10 P1 119.8(5)
C10 C11 C12 121.3(7)
C10 C11 H11A 119.3
C12 C11 H11A 119.3
C11 C12 C13 119.4(8)
C11 C12 H12A 120.3
C13 C12 H12A 120.3
C14 C13 C12 119.8(7)
C14 C13 H13A 120.1
C12 C13 H13A 120.1
C15 C14 C13 120.2(8)
C15 C14 H14A 119.9
C13 C14 H14A 119.9
C14 C15 C10 120.9(8)
C14 C15 H15A 119.5
C10 C15 H15A 119.5
B1 C16 P1 122.5(4)
B1 C16 H16A 106.7
P1 C16 H16A 106.7
B1 C16 H16B 106.7
P1 C16 H16B 106.7
H16A C16 H16B 106.6
C18 C17 C22 115.4(6)
C18 C17 B1 124.8(5)
C22 C17 B1 119.8(5)
C17 C18 C19 120.9(7)
C17 C18 H18A 119.5
C19 C18 H18A 119.5
C20 C19 C18 122.4(7)
C20 C19 H19A 118.8
C18 C19 H19A 118.8
C19 C20 C21 118.1(7)
C19 C20 H20A 121.0
C21 C20 H20A 121.0
C20 C21 C22 120.3(7)
C20 C21 H21A 119.9
C22 C21 H21A 119.9
C21 C22 C17 122.9(6)
C21 C22 H22A 118.5
C17 C22 H22A 118.5
C24 C23 C28 114.9(5)
C24 C23 B1 122.5(5)
C28 C23 B1 122.5(5)
C25 C24 C23 122.4(6)
C25 C24 H24A 118.8
C23 C24 H24A 118.8
C26 C25 C24 120.3(6)
C26 C25 H25A 119.8
C24 C25 H25A 119.8
C25 C26 C27 119.5(6)
C25 C26 H26A 120.2
C27 C26 H26A 120.2
C26 C27 C28 121.0(6)
C26 C27 H27A 119.5
C28 C27 H27A 119.5
C27 C28 C23 121.8(6)
C27 C28 H28A 119.1
C23 C28 H28A 119.1
B1 C29 P2 120.1(4)
B1 C29 H29A 107.3
P2 C29 H29A 107.3
B1 C29 H29B 107.3
P2 C29 H29B 107.3
H29A C29 H29B 106.9
C35 C30 C31 118.9(6)
C35 C30 P2 119.6(5)
C31 C30 P2 121.4(5)
C30 C31 C32 120.9(8)
C30 C31 H31A 119.6
C32 C31 H31A 119.6
C33 C32 C31 119.9(7)
C33 C32 H32A 120.1
C31 C32 H32A 120.1
C32 C33 C34 120.0(6)
C32 C33 H33A 120.0
C34 C33 H33A 120.0
C33 C34 C35 119.6(7)
C33 C34 H34A 120.2
C35 C34 H34A 120.2
C30 C35 C34 120.8(7)
C30 C35 H35A 119.6
C34 C35 H35A 119.6
C37 C36 C41 118.2(6)
C37 C36 P2 121.5(5)
C41 C36 P2 120.2(5)
C36 C37 C38 121.3(6)
C36 C37 H37A 119.4
C38 C37 H37A 119.4
C39 C38 C37 119.9(6)
C39 C38 H38A 120.0
C37 C38 H38A 120.0
C38 C39 C40 119.9(7)
C38 C39 H39A 120.1
C40 C39 H39A 120.1
C39 C40 C41 120.3(7)
C39 C40 H40A 119.8
C41 C40 H40A 119.8
C40 C41 C36 120.4(6)
C40 C41 H41A 119.8
C36 C41 H41A 119.8
C23 B1 C16 108.0(5)
C23 B1 C29 112.2(5)
C16 B1 C29 112.9(4)
C23 B1 C17 104.4(4)
C16 B1 C17 109.7(5)
C29 B1 C17 109.3(4)
C46 N1 C49 103.2(5)
C46 N1 C45 111.7(5)
C49 N1 C45 113.5(5)
C46 N1 C42 113.2(5)
C49 N1 C42 114.2(5)
C45 N1 C42 101.3(5)
C43 C42 N1 104.2(5)
C43 C42 H42A 110.9
N1 C42 H42A 110.9
C43 C42 H42B 110.9
N1 C42 H42B 110.9
H42A C42 H42B 108.9
C44 C43 C42 106.0(6)
C44 C43 H43A 110.5
C42 C43 H43A 110.5
C44 C43 H43B 110.5
C42 C43 H43B 110.5
H43A C43 H43B 108.7
C43 C44 C45 105.9(6)
C43 C44 H44A 110.6
C45 C44 H44A 110.6
C43 C44 H44B 110.6
C45 C44 H44B 110.6
H44A C44 H44B 108.7
N1 C45 C44 105.6(6)
N1 C45 H45A 110.6
C44 C45 H45A 110.6
N1 C45 H45B 110.6
C44 C45 H45B 110.6
H45A C45 H45B 108.8
N1 C46 C47 104.5(6)
N1 C46 H46A 110.9
C47 C46 H46A 110.9
N1 C46 H46B 110.9
C47 C46 H46B 110.9
H46A C46 H46B 108.9
C46 C47 C48 106.3(6)
C46 C47 H47A 110.5
C48 C47 H47A 110.5
C46 C47 H47B 110.5
C48 C47 H47B 110.5
H47A C47 H47B 108.7
C49 C48 C47 104.8(6)
C49 C48 H48A 110.8
C47 C48 H48A 110.8
C49 C48 H48B 110.8
C47 C48 H48B 110.8
H48A C48 H48B 108.9
N1 C49 C48 103.6(5)
N1 C49 H49A 111.0
C48 C49 H49A 111.0
N1 C49 H49B 111.0
C48 C49 H49B 111.0
H49A C49 H49B 109.0

loop_
_geom_bond_atom_site_label_1
_geom_bond_atom_site_label_2
_geom_bond_distance
Mo1 C3 1.997(7)
Mo1 C2 2.011(7)
Mo1 C1 2.055(8)
Mo1 S1 2.319(3)
Mo1 P2 2.5277(16)
Mo1 P1 2.5415(16)
S1 O4 1.317(10)
S1 O5 1.325(9)
P1 C16 1.811(5)
P1 C4 1.828(6)
P1 C10 1.847(6)
P2 C29 1.819(6)
P2 C36 1.832(6)
P2 C30 1.855(6)
O1 C1 1.131(9)
O2 C2 1.141(8)
O3 C3 1.167(8)
C4 C5 1.382(8)
C4 C9 1.394(8)
C5 C6 1.391(9)
C5 H5A 0.9500
C6 C7 1.368(10)
C6 H6A 0.9500
C7 C8 1.371(11)
C7 H7A 0.9500
C8 C9 1.372(10)
C8 H8A 0.9500
C9 H9A 0.9500
C10 C11 1.380(9)
C10 C15 1.397(9)
C11 C12 1.382(9)
C11 H11A 0.9500
C12 C13 1.395(12)
C12 H12A 0.9500
C13 C14 1.376(12)
C13 H13A 0.9500
C14 C15 1.373(10)
C14 H14A 0.9500
C15 H15A 0.9500
C16 B1 1.645(8)
C16 H16A 0.9900
C16 H16B 0.9900
C17 C18 1.383(9)
C17 C22 1.393(9)
C17 B1 1.662(9)
C18 C19 1.398(11)
C18 H18A 0.9500
C19 C20 1.346(11)
C19 H19A 0.9500
C20 C21 1.370(11)
C20 H20A 0.9500
C21 C22 1.382(9)
C21 H21A 0.9500
C22 H22A 0.9500
C23 C24 1.407(8)
C23 C28 1.408(8)
C23 B1 1.637(9)
C24 C25 1.400(8)
C24 H24A 0.9500
C25 C26 1.352(10)
C25 H25A 0.9500
C26 C27 1.371(11)
C26 H26A 0.9500
C27 C28 1.388(10)
C27 H27A 0.9500
C28 H28A 0.9500
C29 B1 1.649(8)
C29 H29A 0.9900
C29 H29B 0.9900
C30 C35 1.372(9)
C30 C31 1.379(10)
C31 C32 1.388(8)
C31 H31A 0.9500
C32 C33 1.371(10)
C32 H32A 0.9500
C33 C34 1.378(11)
C33 H33A 0.9500
C34 C35 1.394(9)
C34 H34A 0.9500
C35 H35A 0.9500
C36 C37 1.374(9)
C36 C41 1.390(9)
C37 C38 1.390(10)
C37 H37A 0.9500
C38 C39 1.362(10)
C38 H38A 0.9500
C39 C40 1.375(10)
C39 H39A 0.9500
C40 C41 1.386(10)
C40 H40A 0.9500
C41 H41A 0.9500
N1 C46 1.499(8)
N1 C49 1.504(8)
N1 C45 1.509(8)
N1 C42 1.522(8)
C42 C43 1.521(10)
C42 H42A 0.9900
C42 H42B 0.9900
C43 C44 1.506(11)
C43 H43A 0.9900
C43 H43B 0.9900
C44 C45 1.524(10)
C44 H44A 0.9900
C44 H44B 0.9900
C45 H45A 0.9900
C45 H45B 0.9900
C46 C47 1.522(10)
C46 H46A 0.9900
C46 H46B 0.9900
C47 C48 1.534(11)
C47 H47A 0.9900
C47 H47B 0.9900
C48 C49 1.511(9)
C48 H48A 0.9900
C48 H48B 0.9900
C49 H49A 0.9900
C49 H49B 0.9900

loop_
_geom_torsion_atom_site_label_1
_geom_torsion_atom_site_label_2
_geom_torsion_atom_site_label_3
_geom_torsion_atom_site_label_4
_geom_torsion
C3 Mo1 S1 O4 -164.5(11)
C2 Mo1 S1 O4 109.9(11)
C1 Mo1 S1 O4 12.9(11)
P2 Mo1 S1 O4 69.8(12)
P1 Mo1 S1 O4 -82.1(11)
C3 Mo1 S1 O5 23.2(7)
C2 Mo1 S1 O5 -62.4(7)
C1 Mo1 S1 O5 -159.5(7)
P2 Mo1 S1 O5 -102.5(6)
P1 Mo1 S1 O5 105.6(6)
C3 Mo1 P1 C16 -60.5(3)
C2 Mo1 P1 C16 -15.1(7)
C1 Mo1 P1 C16 122.2(3)
S1 Mo1 P1 C16 -149.0(2)
P2 Mo1 P1 C16 39.1(2)
C3 Mo1 P1 C4 171.7(3)
C2 Mo1 P1 C4 -143.0(7)
C1 Mo1 P1 C4 -5.7(3)
S1 Mo1 P1 C4 83.1(2)
P2 Mo1 P1 C4 -88.8(2)
C3 Mo1 P1 C10 54.0(3)
C2 Mo1 P1 C10 99.3(7)
C1 Mo1 P1 C10 -123.4(3)
S1 Mo1 P1 C10 -34.6(2)
P2 Mo1 P1 C10 153.6(2)
C3 Mo1 P2 C29 93.6(3)
C2 Mo1 P2 C29 178.2(3)
C1 Mo1 P2 C29 -84.3(3)
S1 Mo1 P2 C29 -141.8(4)
P1 Mo1 P2 C29 11.7(2)
C3 Mo1 P2 C36 -35.5(3)
C2 Mo1 P2 C36 49.1(3)
C1 Mo1 P2 C36 146.6(3)
S1 Mo1 P2 C36 89.2(4)
P1 Mo1 P2 C36 -117.4(2)
C3 Mo1 P2 C30 -149.2(3)
C2 Mo1 P2 C30 -64.6(3)
C1 Mo1 P2 C30 32.9(3)
S1 Mo1 P2 C30 -24.5(4)
P1 Mo1 P2 C30 128.9(2)
C3 Mo1 C1 O1 50(23)
C2 Mo1 C1 O1 -87(20)
S1 Mo1 C1 O1 -5(20)
P2 Mo1 C1 O1 -170(20)
P1 Mo1 C1 O1 104(20)
C3 Mo1 C2 O2 4(6)
C1 Mo1 C2 O2 -179(100)
S1 Mo1 C2 O2 95(6)
P2 Mo1 C2 O2 -96(6)
P1 Mo1 C2 O2 -41(6)
C2 Mo1 C3 O3 84(14)
C1 Mo1 C3 O3 -53(17)
S1 Mo1 C3 O3 1(14)
P2 Mo1 C3 O3 166(14)
P1 Mo1 C3 O3 -108(14)
C16 P1 C4 C5 16.8(6)
C10 P1 C4 C5 -93.0(5)
Mo1 P1 C4 C5 146.1(4)
C16 P1 C4 C9 -162.6(5)
C10 P1 C4 C9 87.6(5)
Mo1 P1 C4 C9 -33.4(6)
C9 C4 C5 C6 0.1(9)
P1 C4 C5 C6 -179.4(5)
C4 C5 C6 C7 -0.4(10)
C5 C6 C7 C8 0.9(11)
C6 C7 C8 C9 -1.0(12)
C7 C8 C9 C4 0.7(11)
C5 C4 C9 C8 -0.2(10)
P1 C4 C9 C8 179.3(6)
C16 P1 C10 C11 23.1(6)
C4 P1 C10 C11 136.3(5)
Mo1 P1 C10 C11 -96.0(5)
C16 P1 C10 C15 -160.8(5)
C4 P1 C10 C15 -47.6(5)
Mo1 P1 C10 C15 80.1(5)
C15 C10 C11 C12 2.4(9)
P1 C10 C11 C12 178.6(5)
C10 C11 C12 C13 -1.4(10)
C11 C12 C13 C14 -0.5(11)
C12 C13 C14 C15 1.4(12)
C13 C14 C15 C10 -0.4(11)
C11 C10 C15 C14 -1.5(10)
P1 C10 C15 C14 -177.7(5)
C4 P1 C16 B1 65.8(5)
C10 P1 C16 B1 174.7(5)
Mo1 P1 C16 B1 -67.7(5)
C22 C17 C18 C19 0.5(11)
B1 C17 C18 C19 179.6(8)
C17 C18 C19 C20 0.3(15)
C18 C19 C20 C21 -1.0(15)
C19 C20 C21 C22 0.9(12)
C20 C21 C22 C17 0.0(10)
C18 C17 C22 C21 -0.7(9)
B1 C17 C22 C21 -179.8(6)
C28 C23 C24 C25 0.9(8)
B1 C23 C24 C25 178.0(5)
C23 C24 C25 C26 0.4(10)
C24 C25 C26 C27 -1.6(11)
C25 C26 C27 C28 1.5(12)
C26 C27 C28 C23 -0.1(12)
C24 C23 C28 C27 -1.0(9)
B1 C23 C28 C27 -178.1(6)
C36 P2 C29 B1 72.2(5)
C30 P2 C29 B1 177.9(4)
Mo1 P2 C29 B1 -63.3(5)
C29 P2 C30 C35 -164.5(5)
C36 P2 C30 C35 -54.3(6)
Mo1 P2 C30 C35 72.1(5)
C29 P2 C30 C31 20.2(6)
C36 P2 C30 C31 130.4(6)
Mo1 P2 C30 C31 -103.3(5)
C35 C30 C31 C32 -0.7(10)
P2 C30 C31 C32 174.6(5)
C30 C31 C32 C33 -0.2(10)
C31 C32 C33 C34 0.6(10)
C32 C33 C34 C35 -0.1(10)
C31 C30 C35 C34 1.2(10)
P2 C30 C35 C34 -174.2(5)
C33 C34 C35 C30 -0.9(10)
C29 P2 C36 C37 -107.9(6)
C30 P2 C36 C37 142.7(6)
Mo1 P2 C36 C37 25.0(6)
C29 P2 C36 C41 71.6(6)
C30 P2 C36 C41 -37.8(6)
Mo1 P2 C36 C41 -155.6(4)
C41 C36 C37 C38 1.5(10)
P2 C36 C37 C38 -179.0(6)
C36 C37 C38 C39 -1.2(11)
C37 C38 C39 C40 0.2(11)
C38 C39 C40 C41 0.4(11)
C39 C40 C41 C36 0.0(11)
C37 C36 C41 C40 -1.0(10)
P2 C36 C41 C40 179.5(5)
C24 C23 B1 C16 17.1(7)
C28 C23 B1 C16 -166.1(5)
C24 C23 B1 C29 142.1(5)
C28 C23 B1 C29 -41.1(7)
C24 C23 B1 C17 -99.7(6)
C28 C23 B1 C17 77.1(6)
P1 C16 B1 C23 145.8(4)
P1 C16 B1 C29 21.1(7)
P1 C16 B1 C17 -101.0(5)
P2 C29 B1 C23 -71.7(6)
P2 C29 B1 C16 50.6(6)
P2 C29 B1 C17 173.0(4)
C18 C17 B1 C23 -115.8(7)
C22 C17 B1 C23 63.2(7)
C18 C17 B1 C16 128.6(7)
C22 C17 B1 C16 -52.3(7)
C18 C17 B1 C29 4.4(8)
C22 C17 B1 C29 -176.6(5)
C46 N1 C42 C43 -79.2(7)
C49 N1 C42 C43 163.0(6)
C45 N1 C42 C43 40.5(7)
N1 C42 C43 C44 -28.2(7)
C42 C43 C44 C45 4.5(8)
C46 N1 C45 C44 82.9(7)
C49 N1 C45 C44 -160.9(5)
C42 N1 C45 C44 -37.9(7)
C43 C44 C45 N1 21.1(8)
C49 N1 C46 C47 -37.2(7)
C45 N1 C46 C47 85.2(7)
C42 N1 C46 C47 -161.2(6)
N1 C46 C47 C48 17.9(8)
C46 C47 C48 C49 8.0(8)
C46 N1 C49 C48 42.5(7)
C45 N1 C49 C48 -78.6(7)
C42 N1 C49 C48 165.8(6)
C47 C48 C49 N1 -30.8(8)
